data_7214372
loop_
_publ_author_name
'Hoque, Md. Najbul'
'Das, Gopal'

_publ_section_title
;
 Hydrated anion glued capsular and non-capsular assembly of a tripodal
 host: Solid state recognition of bromide--water [Br5--(H2O)6]5&#x2212;
 and iodide--water [I2--(H2O)4]2&#x2212; clusters in cationic tripodal
 receptor
;
_journal_issue 21
_journal_name_full CrystEngComm
_journal_page_first 4447
_journal_paper_doi 10.1039/c4ce00149d
_journal_volume 16
_journal_year 2014
_chemical_formula_moiety 'C24 H30 N4 O3'
_chemical_formula_sum 'C24 H30 N4 O3'
_chemical_formula_weight 422.52
_chemical_name_systematic
; 
 ? 
;
_space_group_IT_number 161
_symmetry_cell_setting hexagonal
_symmetry_space_group_name_Hall 'R 3 -2"c'
_symmetry_space_group_name_H-M 'R 3 c :H'
_atom_sites_solution_hydrogens geom
_atom_sites_solution_primary direct
_atom_sites_solution_secondary difmap
_audit_creation_method SHELXL-97
_cell_angle_alpha 90.00
_cell_angle_beta 90.00
_cell_angle_gamma 120.00
_cell_formula_units_Z 6
_cell_length_a 19.2271(4)
_cell_length_b 19.2271(4)
_cell_length_c 10.2751(2)
_cell_measurement_temperature 298(2)
_cell_measurement_theta_max 26.62
_cell_measurement_theta_min 2.43
_cell_volume 3289.61(12)
_computing_cell_refinement 'Bruker SMART'
_computing_data_collection 'Bruker SMART'
_computing_data_reduction 'Bruker SAINT'
_computing_molecular_graphics 'Bruker SHELXTL'
_computing_publication_material 'Bruker SHELXTL'
_computing_structure_refinement 'SHELXL-97 (Sheldrick, 1997)'
_computing_structure_solution 'SHELXS-97 (Sheldrick, 1990)'
_diffrn_ambient_temperature 296(2)
_diffrn_measured_fraction_theta_full 0.994
_diffrn_measured_fraction_theta_max 0.994
_diffrn_measurement_device_type 'CCD area detector'
_diffrn_measurement_method 'phi and omega scans'
_diffrn_radiation_monochromator graphite
_diffrn_radiation_source 'fine-focus sealed tube'
_diffrn_radiation_type MoK\a
_diffrn_radiation_wavelength 0.71073
_diffrn_reflns_av_R_equivalents 0.0235
_diffrn_reflns_av_sigmaI/netI 0.0140
_diffrn_reflns_limit_h_max 26
_diffrn_reflns_limit_h_min -25
_diffrn_reflns_limit_k_max 25
_diffrn_reflns_limit_k_min -26
_diffrn_reflns_limit_l_max 13
_diffrn_reflns_limit_l_min -14
_diffrn_reflns_number 16238
_diffrn_reflns_theta_full 29.28
_diffrn_reflns_theta_max 29.28
_diffrn_reflns_theta_min 2.12
_exptl_absorpt_coefficient_mu 0.086
_exptl_absorpt_correction_T_max 0.985
_exptl_absorpt_correction_T_min 0.980
_exptl_absorpt_correction_type multi-scan
_exptl_absorpt_process_details SADBAS
_exptl_crystal_colour colorless
_exptl_crystal_density_diffrn 1.280
_exptl_crystal_density_method 'not measured'
_exptl_crystal_description block
_exptl_crystal_F_000 1356.0
_exptl_crystal_size_max 0.27
_exptl_crystal_size_mid 0.20
_exptl_crystal_size_min 0.18
_refine_diff_density_max 0.122
_refine_diff_density_min -0.170
_refine_diff_density_rms 0.036
_refine_ls_abs_structure_details 'Flack H D (1983), Acta Cryst. A39, 876-881'
_refine_ls_abs_structure_Flack -0.7(10)
_refine_ls_extinction_method none
_refine_ls_goodness_of_fit_ref 0.906
_refine_ls_hydrogen_treatment mixed
_refine_ls_matrix_type full
_refine_ls_number_parameters 94
_refine_ls_number_reflns 1953
_refine_ls_number_restraints 1
_refine_ls_restrained_S_all 0.905
_refine_ls_R_factor_all 0.0379
_refine_ls_R_factor_gt 0.0349
_refine_ls_shift/su_max 0.000
_refine_ls_shift/su_mean 0.000
_refine_ls_structure_factor_coef Fsqd
_refine_ls_weighting_details 'calc w=1/[\s^2^(Fo^2^)+(0.1000P)^2^+0.0000P] where P=(Fo^2^+2Fc^2^)/3'
_refine_ls_weighting_scheme calc
_refine_ls_wR_factor_gt 0.1059
_refine_ls_wR_factor_ref 0.1095
_reflns_number_gt 1799
_reflns_number_total 1953
_reflns_threshold_expression >2sigma(I)
_cod_data_source_file c4ce00149d2.cif
_cod_data_source_block L
_cod_depositor_comments
;
The following automatic conversions were performed:

'_symmetry_cell_setting' value 'Hexagonal' changed to 'hexagonal'
according to
/usr/data/users/saulius/crontab/automatic-downloads/rss-feeds/RSC/lib/dictionaries/cif_core.dic
dictionary named 'cif_core.dic' version 2.4.2 from 2011-04-26.

Automatic conversion script
Id: cif_fix_values 2281 2013-09-26 08:29:07Z andrius 

 Adding full bibliography for 7214372--7214377.cif.
;
_cod_original_sg_symbol_H-M 'R 3 c'
_cod_database_code 7214372

loop_
_symmetry_equiv_pos_as_xyz
'x, y, z'
'-y, x-y, z'
'-x+y, -x, z'
'-y, -x, z+1/2'
'-x+y, y, z+1/2'
'x, x-y, z+1/2'
'x+2/3, y+1/3, z+1/3'
'-y+2/3, x-y+1/3, z+1/3'
'-x+y+2/3, -x+1/3, z+1/3'
'-y+2/3, -x+1/3, z+5/6'
'-x+y+2/3, y+1/3, z+5/6'
'x+2/3, x-y+1/3, z+5/6'
'x+1/3, y+2/3, z+2/3'
'-y+1/3, x-y+2/3, z+2/3'
'-x+y+1/3, -x+2/3, z+2/3'
'-y+1/3, -x+2/3, z+7/6'
'-x+y+1/3, y+2/3, z+7/6'
'x+1/3, x-y+2/3, z+7/6'

loop_
_atom_site_label
_atom_site_type_symbol
_atom_site_fract_x
_atom_site_fract_y
_atom_site_fract_z
_atom_site_U_iso_or_equiv
_atom_site_adp_type
_atom_site_occupancy
_atom_site_symmetry_multiplicity
_atom_site_calc_flag
_atom_site_refinement_flags
C3 C 0.11032(7) 0.61414(7) 0.36151(11) 0.0378(2) Uani 1 1 d .
C6 C -0.03091(8) 0.54958(9) 0.50860(12) 0.0464(3) Uani 1 1 d .
C5 C -0.02199(8) 0.50519(8) 0.41120(13) 0.0464(3) Uani 1 1 d .
H5 H -0.0634 0.4532 0.3948 0.056 Uiso 1 1 calc R
C1 C 0.26102(7) 0.66594(7) 0.10479(11) 0.0373(2) Uani 1 1 d .
H1A H 0.2537 0.6495 0.0142 0.045 Uiso 1 1 calc R
H1B H 0.2696 0.7201 0.1082 0.045 Uiso 1 1 calc R
C4 C 0.04792(7) 0.53677(8) 0.33716(13) 0.0423(3) Uani 1 1 d .
H4 H 0.0528 0.5062 0.2716 0.051 Uiso 1 1 calc R
C2 C 0.18513(7) 0.61071(7) 0.17898(12) 0.0391(2) Uani 1 1 d .
H2A H 0.1385 0.5967 0.1251 0.047 Uiso 1 1 calc R
H2B H 0.1848 0.5617 0.2021 0.047 Uiso 1 1 calc R
C8 C 0.10208(9) 0.65965(8) 0.45968(11) 0.0443(3) Uani 1 1 d .
H8 H 0.1437 0.7114 0.4766 0.053 Uiso 1 1 calc R
C7 C 0.03190(9) 0.62766(9) 0.53199(13) 0.0485(3) Uani 1 1 d .
H7 H 0.0265 0.6584 0.5968 0.058 Uiso 1 1 calc R
O1 O 0.18207(5) 0.65099(6) 0.29453(9) 0.0453(2) Uani 1 1 d .
N1 N 0.3333 0.6667 0.15517(16) 0.0334(3) Uani 1 3 d S
N2 N -0.10083(10) 0.51593(12) 0.58609(16) 0.0680(4) Uani 1 1 d .
H2NA H -0.1384 0.4673 0.5729 0.082 Uiso 1 1 calc R
H2NB H -0.1058 0.5440 0.6465 0.082 Uiso 1 1 calc R

loop_
_atom_site_aniso_label
_atom_site_aniso_U_11
_atom_site_aniso_U_22
_atom_site_aniso_U_33
_atom_site_aniso_U_23
_atom_site_aniso_U_13
_atom_site_aniso_U_12
C3 0.0348(5) 0.0376(5) 0.0394(6) 0.0023(4) 0.0011(4) 0.0170(4)
C6 0.0432(6) 0.0560(7) 0.0468(7) 0.0167(5) 0.0086(5) 0.0300(6)
C5 0.0358(6) 0.0447(7) 0.0526(8) 0.0089(5) 0.0033(4) 0.0156(5)
C1 0.0362(5) 0.0406(5) 0.0379(5) 0.0053(4) 0.0012(4) 0.0212(4)
C4 0.0374(6) 0.0389(6) 0.0470(7) 0.0009(4) 0.0021(4) 0.0163(5)
C2 0.0348(5) 0.0395(5) 0.0407(6) -0.0004(4) 0.0004(4) 0.0168(4)
C8 0.0468(6) 0.0415(6) 0.0423(6) -0.0019(4) 0.0018(4) 0.0203(5)
C7 0.0567(7) 0.0555(7) 0.0409(6) 0.0046(5) 0.0077(5) 0.0337(6)
O1 0.0354(4) 0.0418(5) 0.0487(5) -0.0064(3) 0.0063(3) 0.0117(4)
N1 0.0327(4) 0.0327(4) 0.0349(8) 0.000 0.000 0.0163(2)
N2 0.0574(8) 0.0815(10) 0.0724(9) 0.0271(7) 0.0287(7) 0.0402(7)

loop_
_atom_type_symbol
_atom_type_description
_atom_type_scat_dispersion_real
_atom_type_scat_dispersion_imag
_atom_type_scat_source
C C 0.0033 0.0016 'International Tables Vol C Tables 4.2.6.8 and 6.1.1.4'
H H 0.0000 0.0000 'International Tables Vol C Tables 4.2.6.8 and 6.1.1.4'
N N 0.0061 0.0033 'International Tables Vol C Tables 4.2.6.8 and 6.1.1.4'
O O 0.0106 0.0060 'International Tables Vol C Tables 4.2.6.8 and 6.1.1.4'

loop_
_geom_angle_atom_site_label_1
_geom_angle_atom_site_label_2
_geom_angle_atom_site_label_3
_geom_angle
_geom_angle_site_symmetry_1
_geom_angle_site_symmetry_3
O1 C3 C4 124.52(11) . .
O1 C3 C8 115.90(10) . .
C4 C3 C8 119.58(11) . .
C5 C6 C7 118.73(12) . .
C5 C6 N2 120.67(15) . .
C7 C6 N2 120.57(15) . .
C6 C5 C4 121.18(12) . .
N1 C1 C2 113.76(9) . .
C3 C4 C5 119.81(12) . .
O1 C2 C1 108.88(9) . .
C7 C8 C3 119.99(12) . .
C8 C7 C6 120.70(12) . .
C3 O1 C2 115.86(9) . .
C1 N1 C1 108.41(8) . 3_565
C1 N1 C1 108.41(8) . 2_665
C1 N1 C1 108.41(8) 3_565 2_665

loop_
_geom_bond_atom_site_label_1
_geom_bond_atom_site_label_2
_geom_bond_distance
_geom_bond_site_symmetry_2
C3 O1 1.3790(13) .
C3 C4 1.3894(17) .
C3 C8 1.3954(17) .
C6 C5 1.381(2) .
C6 C7 1.399(2) .
C6 N2 1.4107(16) .
C5 C4 1.3921(16) .
C1 N1 1.4772(11) .
C1 C2 1.5127(16) .
C2 O1 1.4346(14) .
C8 C7 1.3860(18) .
N1 C1 1.4772(11) 3_565
N1 C1 1.4772(11) 2_665
